data_7022835
loop_
_publ_author_name
'Kissel, Alexander A.'
'Lyubov, Dmitry M.'
'Mahrova, Tatyana V.'
'Fukin, Georgy K.'
'Cherkasov, Anton V.'
'Glukhova, Tatyana A.'
'Cui, Dongmei'
'Trifonov, Alexander A.'

_publ_section_title
;
 Rare-earth dichloro and bis(alkyl) complexes supported by bulky
 amido-imino ligand. Synthesis, structure, reactivity and catalytic
 activity in isoprene polymerization.
;
_journal_issue 25
_journal_name_full 'Dalton transactions (Cambridge, England : 2003)'
_journal_page_first 9211
_journal_page_last 9225
_journal_paper_doi 10.1039/c3dt33108c
_journal_volume 42
_journal_year 2013
_chemical_formula_sum 'C40 H69 N2 O Si2 Y'
_chemical_formula_weight 739.06
_chemical_name_systematic
;
?
;
_space_group_IT_number 61
_symmetry_cell_setting orthorhombic
_symmetry_space_group_name_Hall '-P 2ac 2ab'
_symmetry_space_group_name_H-M 'P b c a'
_atom_sites_solution_hydrogens geom
_atom_sites_solution_primary direct
_atom_sites_solution_secondary difmap
_audit_creation_method SHELXL-97
_cell_angle_alpha 90.00
_cell_angle_beta 90.00
_cell_angle_gamma 90.00
_cell_formula_units_Z 8
_cell_length_a 12.8921(16)
_cell_length_b 17.167(2)
_cell_length_c 39.247(5)
_cell_measurement_reflns_used 900
_cell_measurement_temperature 100(2)
_cell_measurement_theta_max 60
_cell_measurement_theta_min 2
_cell_volume 8686.1(18)
_computing_cell_refinement 'Bruker SMART'
_computing_data_collection 'Bruker SMART'
_computing_data_reduction 'Bruker SHELXTL'
_computing_molecular_graphics 'Bruker SHELXTL'
_computing_publication_material 'Bruker SHELXTL'
_computing_structure_refinement 'SHELXL-97 (Sheldrick, 2008)'
_computing_structure_solution 'SHELXS-97 (Sheldrick, 2008)'
_diffrn_ambient_temperature 100(2)
_diffrn_measured_fraction_theta_full 1.000
_diffrn_measured_fraction_theta_max 1.000
_diffrn_measurement_device_type 'CCD area detector'
_diffrn_measurement_method 'phi and omega scans'
_diffrn_radiation_monochromator graphite
_diffrn_radiation_source 'fine-focus sealed tube'
_diffrn_radiation_type MoK\a
_diffrn_radiation_wavelength 0.71073
_diffrn_reflns_av_R_equivalents 0.2178
_diffrn_reflns_av_sigmaI/netI 0.1143
_diffrn_reflns_limit_h_max 15
_diffrn_reflns_limit_h_min -15
_diffrn_reflns_limit_k_max 21
_diffrn_reflns_limit_k_min -21
_diffrn_reflns_limit_l_max 48
_diffrn_reflns_limit_l_min -48
_diffrn_reflns_number 70096
_diffrn_reflns_theta_full 26.00
_diffrn_reflns_theta_max 26.00
_diffrn_reflns_theta_min 2.08
_exptl_absorpt_coefficient_mu 1.427
_exptl_absorpt_correction_T_max 0.8944
_exptl_absorpt_correction_T_min 0.5991
_exptl_absorpt_correction_type multi-scan
_exptl_absorpt_process_details 'SADABS (Sheldrick, 2008a)'
_exptl_crystal_colour yellow
_exptl_crystal_density_diffrn 1.130
_exptl_crystal_density_method 'not measured'
_exptl_crystal_description plate
_exptl_crystal_F_000 3184
_exptl_crystal_size_max 0.40
_exptl_crystal_size_mid 0.40
_exptl_crystal_size_min 0.08
_refine_diff_density_max 0.876
_refine_diff_density_min -0.763
_refine_diff_density_rms 0.082
_refine_ls_extinction_method none
_refine_ls_goodness_of_fit_ref 0.997
_refine_ls_hydrogen_treatment constr
_refine_ls_matrix_type full
_refine_ls_number_parameters 440
_refine_ls_number_reflns 8525
_refine_ls_number_restraints 14
_refine_ls_restrained_S_all 0.997
_refine_ls_R_factor_all 0.1396
_refine_ls_R_factor_gt 0.0684
_refine_ls_shift/su_max 0.000
_refine_ls_shift/su_mean 0.000
_refine_ls_structure_factor_coef Fsqd
_refine_ls_weighting_details 'calc w=1/[\s^2^(Fo^2^)+(0.0603P)^2^+0.0000P] where P=(Fo^2^+2Fc^2^)/3'
_refine_ls_weighting_scheme calc
_refine_ls_wR_factor_gt 0.1229
_refine_ls_wR_factor_ref 0.1377
_reflns_number_gt 4960
_reflns_number_total 8525
_reflns_threshold_expression >2sigma(I)
_cod_data_source_file c3dt33108c.txt
_cod_data_source_block ydadsi1m
_cod_depositor_comments
;
The following automatic conversions were performed:

'_symmetry_cell_setting' value 'Orthorhombic' changed to
'orthorhombic' according to
/home/saulius/struct/CIF-dictionaries/cif_core.dic dictionary named
'cif_core.dic' version 2.4.2 from 2011-04-26.

Automatic conversion script
Id: cif_fix_values 1891 2012-01-12 08:04:46Z andrius 
;
_cod_original_cell_volume 8685.9(18)
_cod_original_sg_symbol_H-M Pbca
_cod_database_code 7022835

loop_
_symmetry_equiv_pos_as_xyz
'x, y, z'
'-x+1/2, -y, z+1/2'
'-x, y+1/2, -z+1/2'
'x+1/2, -y+1/2, -z'
'-x, -y, -z'
'x-1/2, y, -z-1/2'
'x, -y-1/2, z-1/2'
'-x-1/2, y-1/2, z'

loop_
_atom_site_label
_atom_site_type_symbol
_atom_site_fract_x
_atom_site_fract_y
_atom_site_fract_z
_atom_site_U_iso_or_equiv
_atom_site_adp_type
_atom_site_occupancy
_atom_site_symmetry_multiplicity
_atom_site_calc_flag
_atom_site_refinement_flags
_atom_site_disorder_assembly
_atom_site_disorder_group
Y1 Y 0.07859(3) 0.27018(2) 0.133127(11) 0.02136(12) Uani 1 1 d . . .
Si1 Si 0.02857(11) 0.39943(9) 0.21521(4) 0.0391(4) Uani 1 1 d . . .
O1 O 0.1114(2) 0.16372(17) 0.16943(8) 0.0281(8) Uani 1 1 d . . .
N1 N 0.0007(3) 0.35128(19) 0.08766(9) 0.0211(8) Uani 1 1 d . . .
C1 C 0.0556(3) 0.4133(2) 0.06968(11) 0.0218(10) Uani 1 1 d . . .
Si2 Si 0.35760(9) 0.30882(8) 0.11669(4) 0.0271(3) Uani 1 1 d . . .
N2 N -0.0760(3) 0.2212(2) 0.11421(9) 0.0243(8) Uani 1 1 d . . .
C2 C 0.1126(3) 0.3917(3) 0.04091(12) 0.0277(11) Uani 1 1 d . . .
C3 C 0.1658(4) 0.4503(3) 0.02392(13) 0.0373(13) Uani 1 1 d . . .
H3A H 0.2037 0.4377 0.0039 0.045 Uiso 1 1 calc R . .
C4 C 0.1654(4) 0.5261(3) 0.03518(13) 0.0399(14) Uani 1 1 d . . .
H4A H 0.2030 0.5648 0.0231 0.048 Uiso 1 1 calc R . .
C5 C 0.1106(3) 0.5458(3) 0.06399(13) 0.0310(12) Uani 1 1 d . . .
H5A H 0.1116 0.5981 0.0719 0.037 Uiso 1 1 calc R . .
C6 C 0.0534(3) 0.4897(2) 0.08178(12) 0.0252(11) Uani 1 1 d . . .
C7 C 0.1135(4) 0.3085(3) 0.02756(13) 0.0356(12) Uani 1 1 d . . .
H7A H 0.0971 0.2734 0.0472 0.043 Uiso 1 1 calc R . .
C8 C 0.0298(5) 0.2952(4) 0.00019(15) 0.0620(18) Uani 1 1 d . . .
H8A H -0.0390 0.3032 0.0102 0.093 Uiso 1 1 calc R . .
H8B H 0.0350 0.2419 -0.0085 0.093 Uiso 1 1 calc R . .
H8C H 0.0401 0.3321 -0.0186 0.093 Uiso 1 1 calc R . .
C9 C 0.2200(4) 0.2840(3) 0.01348(14) 0.0522(16) Uani 1 1 d . . .
H9A H 0.2743 0.2987 0.0297 0.078 Uiso 1 1 calc R . .
H9B H 0.2323 0.3102 -0.0083 0.078 Uiso 1 1 calc R . .
H9C H 0.2212 0.2274 0.0101 0.078 Uiso 1 1 calc R . .
C10 C -0.0108(3) 0.5155(3) 0.11207(12) 0.0297(11) Uani 1 1 d . . .
H10A H -0.0369 0.4678 0.1239 0.036 Uiso 1 1 calc R . .
C11 C -0.1051(3) 0.5636(3) 0.10075(15) 0.0408(14) Uani 1 1 d . . .
H11A H -0.1473 0.5329 0.0849 0.061 Uiso 1 1 calc R . .
H11B H -0.0813 0.6112 0.0894 0.061 Uiso 1 1 calc R . .
H11C H -0.1468 0.5775 0.1207 0.061 Uiso 1 1 calc R . .
C12 C 0.0523(4) 0.5637(3) 0.13793(13) 0.0372(13) Uani 1 1 d . . .
H12A H 0.1127 0.5336 0.1454 0.056 Uiso 1 1 calc R . .
H12B H 0.0087 0.5760 0.1577 0.056 Uiso 1 1 calc R . .
H12C H 0.0755 0.6122 0.1272 0.056 Uiso 1 1 calc R . .
C13 C -0.0955(3) 0.3366(2) 0.07935(11) 0.0246(11) Uani 1 1 d . . .
C14 C -0.1585(4) 0.3860(3) 0.05586(13) 0.0362(13) Uani 1 1 d . . .
H14A H -0.1146 0.4268 0.0460 0.054 Uiso 1 1 calc R . .
H14B H -0.2156 0.4100 0.0686 0.054 Uiso 1 1 calc R . .
H14C H -0.1869 0.3535 0.0375 0.054 Uiso 1 1 calc R . .
C15 C -0.1423(3) 0.2644(3) 0.09426(12) 0.0261(10) Uani 1 1 d . . .
C16 C -0.2419(4) 0.2459(3) 0.08597(14) 0.0410(14) Uani 1 1 d . . .
H16A H -0.2719 0.1990 0.0942 0.049 Uiso 1 1 calc R . .
H16B H -0.2814 0.2799 0.0719 0.049 Uiso 1 1 calc R . .
C17 C -0.1094(3) 0.1430(3) 0.12245(12) 0.0241(11) Uani 1 1 d . . .
C18 C -0.1538(3) 0.1273(3) 0.15427(13) 0.0299(12) Uani 1 1 d . B .
C19 C -0.1705(4) 0.0493(3) 0.16324(15) 0.0425(14) Uani 1 1 d . . .
H19A H -0.1977 0.0374 0.1851 0.051 Uiso 1 1 calc R . .
C20 C -0.1482(4) -0.0102(3) 0.14109(15) 0.0431(15) Uani 1 1 d . . .
H20A H -0.1591 -0.0628 0.1477 0.052 Uiso 1 1 calc R . .
C21 C -0.1099(4) 0.0069(3) 0.10903(15) 0.0400(14) Uani 1 1 d . . .
H21A H -0.0967 -0.0345 0.0936 0.048 Uiso 1 1 calc R . .
C22 C -0.0900(3) 0.0836(3) 0.09874(13) 0.0298(12) Uani 1 1 d . . .
C23 C -0.1867(3) 0.1918(3) 0.17853(13) 0.0371(13) Uani 1 1 d D . .
H23A H -0.1338 0.2313 0.1714 0.044 Uiso 1 1 calc R A 1
C24 C -0.1495(7) 0.1804(4) 0.21372(17) 0.093(3) Uani 1 1 d . B .
H24A H -0.0739 0.1742 0.2136 0.139 Uiso 1 1 calc R . .
H24B H -0.1817 0.1337 0.2234 0.139 Uiso 1 1 calc R . .
H24C H -0.1681 0.2259 0.2275 0.139 Uiso 1 1 calc R . .
C25 C -0.2819(11) 0.2382(10) 0.1692(4) 0.040(6) Uani 0.337(17) 1 d PDU B 1
H25A H -0.2915 0.2804 0.1857 0.061 Uiso 0.337(17) 1 calc PR B 1
H25B H -0.3428 0.2041 0.1695 0.061 Uiso 0.337(17) 1 calc PR B 1
H25C H -0.2732 0.2603 0.1464 0.061 Uiso 0.337(17) 1 calc PR B 1
C25' C -0.3046(4) 0.1920(7) 0.1821(3) 0.051(3) Uani 0.663(17) 1 d PDU B 2
H25D H -0.3364 0.1966 0.1595 0.076 Uiso 0.663(17) 1 calc PR B 2
H25E H -0.3260 0.2361 0.1963 0.076 Uiso 0.663(17) 1 calc PR B 2
H25F H -0.3272 0.1432 0.1928 0.076 Uiso 0.663(17) 1 calc PR B 2
C26 C -0.0492(3) 0.1003(3) 0.06355(13) 0.0339(13) Uani 1 1 d . . .
H26A H -0.0644 0.1562 0.0584 0.041 Uiso 1 1 calc R . .
C27 C -0.1030(4) 0.0510(4) 0.03615(15) 0.067(2) Uani 1 1 d . . .
H27A H -0.1783 0.0536 0.0393 0.100 Uiso 1 1 calc R . .
H27B H -0.0800 -0.0032 0.0381 0.100 Uiso 1 1 calc R . .
H27C H -0.0851 0.0712 0.0135 0.100 Uiso 1 1 calc R . .
C28 C 0.0682(3) 0.0891(3) 0.06048(13) 0.0407(13) Uani 1 1 d . . .
H28A H 0.1033 0.1201 0.0780 0.061 Uiso 1 1 calc R . .
H28B H 0.0912 0.1062 0.0379 0.061 Uiso 1 1 calc R . .
H28C H 0.0853 0.0340 0.0636 0.061 Uiso 1 1 calc R . .
C29 C 0.0965(4) 0.3649(3) 0.17681(12) 0.0300(12) Uani 1 1 d . . .
H29A H 0.1667 0.3535 0.1857 0.036 Uiso 1 1 calc R . .
H29B H 0.1047 0.4136 0.1636 0.036 Uiso 1 1 calc R . .
C30 C -0.1116(4) 0.4190(3) 0.20577(16) 0.0551(17) Uani 1 1 d . . .
H30A H -0.1454 0.3706 0.1986 0.083 Uiso 1 1 calc R . .
H30B H -0.1169 0.4578 0.1875 0.083 Uiso 1 1 calc R . .
H30C H -0.1457 0.4389 0.2263 0.083 Uiso 1 1 calc R . .
C31 C 0.0398(6) 0.3276(4) 0.25073(16) 0.088(2) Uani 1 1 d . . .
H31A H 0.1132 0.3182 0.2557 0.132 Uiso 1 1 calc R . .
H31B H 0.0067 0.2785 0.2440 0.132 Uiso 1 1 calc R . .
H31C H 0.0055 0.3483 0.2711 0.132 Uiso 1 1 calc R . .
C32 C 0.0841(5) 0.4911(4) 0.23375(15) 0.0651(19) Uani 1 1 d . . .
H32A H 0.1576 0.4830 0.2391 0.098 Uiso 1 1 calc R . .
H32B H 0.0464 0.5046 0.2546 0.098 Uiso 1 1 calc R . .
H32C H 0.0773 0.5336 0.2172 0.098 Uiso 1 1 calc R . .
C33 C 0.2469(3) 0.2450(2) 0.10810(12) 0.0272(12) Uani 1 1 d . . .
H33A H 0.2674 0.1917 0.1151 0.033 Uiso 1 1 calc R . .
H33B H 0.2372 0.2438 0.0831 0.033 Uiso 1 1 calc R . .
C34 C 0.4722(4) 0.2934(3) 0.08780(15) 0.0447(15) Uani 1 1 d . . .
H34A H 0.4545 0.3103 0.0647 0.067 Uiso 1 1 calc R . .
H34B H 0.4907 0.2381 0.0875 0.067 Uiso 1 1 calc R . .
H34C H 0.5313 0.3239 0.0962 0.067 Uiso 1 1 calc R . .
C35 C 0.3207(4) 0.4134(3) 0.11130(14) 0.0383(13) Uani 1 1 d . . .
H35A H 0.2671 0.4270 0.1280 0.058 Uiso 1 1 calc R . .
H35B H 0.2937 0.4216 0.0882 0.058 Uiso 1 1 calc R . .
H35C H 0.3818 0.4463 0.1149 0.058 Uiso 1 1 calc R . .
C36 C 0.4069(4) 0.2966(3) 0.16132(13) 0.0385(13) Uani 1 1 d . . .
H36A H 0.3508 0.3075 0.1775 0.058 Uiso 1 1 calc R . .
H36B H 0.4643 0.3330 0.1653 0.058 Uiso 1 1 calc R . .
H36C H 0.4314 0.2431 0.1645 0.058 Uiso 1 1 calc R . .
C37 C 0.1197(4) 0.0824(3) 0.15926(13) 0.0336(12) Uani 1 1 d . . .
H37A H 0.1778 0.0755 0.1431 0.040 Uiso 1 1 calc R . .
H37B H 0.0549 0.0652 0.1480 0.040 Uiso 1 1 calc R . .
C38 C 0.1385(5) 0.0359(3) 0.19095(15) 0.0537(16) Uani 1 1 d . . .
H38A H 0.2010 0.0030 0.1885 0.064 Uiso 1 1 calc R . .
H38B H 0.0783 0.0021 0.1961 0.064 Uiso 1 1 calc R . .
C39 C 0.1538(5) 0.0970(3) 0.21905(15) 0.0534(16) Uani 1 1 d . . .
H39A H 0.0906 0.1022 0.2332 0.064 Uiso 1 1 calc R . .
H39B H 0.2130 0.0831 0.2339 0.064 Uiso 1 1 calc R . .
C40 C 0.1753(4) 0.1703(3) 0.20001(14) 0.0511(16) Uani 1 1 d . . .
H40A H 0.1551 0.2165 0.2136 0.061 Uiso 1 1 calc R . .
H40B H 0.2497 0.1744 0.1941 0.061 Uiso 1 1 calc R . .

loop_
_atom_site_aniso_label
_atom_site_aniso_U_11
_atom_site_aniso_U_22
_atom_site_aniso_U_33
_atom_site_aniso_U_23
_atom_site_aniso_U_13
_atom_site_aniso_U_12
Y1 0.01515(19) 0.0209(2) 0.0280(2) 0.0013(2) -0.0014(2) -0.0001(2)
Si1 0.0337(8) 0.0463(9) 0.0373(9) -0.0064(7) 0.0053(7) 0.0008(7)
O1 0.0265(18) 0.0202(17) 0.038(2) 0.0041(15) -0.0062(14) 0.0013(13)
N1 0.0154(19) 0.0181(19) 0.030(2) -0.0009(17) 0.0004(16) 0.0007(15)
C1 0.017(2) 0.022(2) 0.027(3) 0.015(2) -0.0020(19) 0.0013(18)
Si2 0.0168(6) 0.0243(7) 0.0401(9) -0.0036(6) 0.0007(6) -0.0005(6)
N2 0.0207(18) 0.0209(19) 0.031(2) 0.0020(17) -0.0054(17) 0.0012(18)
C2 0.022(2) 0.037(3) 0.024(3) 0.008(2) -0.001(2) 0.002(2)
C3 0.032(3) 0.047(4) 0.033(3) 0.011(3) 0.008(2) 0.006(3)
C4 0.029(3) 0.039(3) 0.052(4) 0.027(3) 0.005(3) -0.006(2)
C5 0.023(2) 0.024(3) 0.046(4) 0.013(2) -0.003(2) -0.001(2)
C6 0.018(2) 0.018(2) 0.040(3) 0.009(2) -0.003(2) 0.0020(18)
C7 0.040(3) 0.035(3) 0.031(3) -0.003(2) 0.001(2) 0.008(2)
C8 0.068(4) 0.068(4) 0.050(4) -0.017(3) -0.021(3) 0.014(3)
C9 0.058(4) 0.053(4) 0.046(4) -0.005(3) 0.020(3) 0.019(3)
C10 0.025(3) 0.018(2) 0.046(3) -0.003(2) 0.008(2) -0.003(2)
C11 0.021(3) 0.024(3) 0.077(4) -0.007(3) 0.005(2) 0.004(2)
C12 0.040(3) 0.021(2) 0.051(4) -0.003(2) 0.004(2) 0.002(2)
C13 0.024(3) 0.019(2) 0.031(3) 0.002(2) -0.005(2) 0.0043(19)
C14 0.026(3) 0.027(3) 0.056(4) 0.009(2) -0.015(2) 0.000(2)
C15 0.020(2) 0.020(2) 0.038(3) -0.002(2) -0.002(2) -0.002(2)
C16 0.022(3) 0.024(3) 0.077(4) 0.011(2) -0.011(3) 0.000(2)
C17 0.015(2) 0.018(2) 0.039(3) 0.004(2) -0.0098(19) -0.0034(18)
C18 0.018(2) 0.026(3) 0.046(3) 0.015(2) -0.001(2) 0.001(2)
C19 0.024(3) 0.034(3) 0.070(4) 0.020(3) -0.007(3) -0.004(2)
C20 0.030(3) 0.027(3) 0.072(5) 0.017(3) -0.013(3) -0.007(2)
C21 0.025(3) 0.023(3) 0.072(4) -0.003(3) -0.016(3) 0.006(2)
C22 0.016(2) 0.026(3) 0.047(3) 0.000(2) -0.012(2) 0.003(2)
C23 0.027(3) 0.045(3) 0.039(3) 0.005(3) 0.004(2) -0.005(2)
C24 0.135(7) 0.085(6) 0.057(5) -0.007(4) -0.029(5) 0.032(5)
C25 0.042(7) 0.038(7) 0.041(7) 0.003(4) -0.002(4) 0.003(4)
C25' 0.041(4) 0.056(5) 0.055(5) -0.006(4) -0.005(3) 0.008(3)
C26 0.027(3) 0.027(3) 0.047(4) -0.007(2) -0.010(2) 0.006(2)
C27 0.050(4) 0.099(5) 0.052(4) -0.019(4) -0.015(3) -0.013(4)
C28 0.024(3) 0.051(3) 0.047(4) -0.001(3) -0.005(2) -0.003(2)
C29 0.028(3) 0.032(3) 0.031(3) 0.003(2) -0.001(2) 0.000(2)
C30 0.034(3) 0.058(4) 0.072(5) -0.013(3) 0.010(3) 0.004(3)
C31 0.116(6) 0.102(6) 0.046(4) 0.014(4) 0.027(4) 0.024(5)
C32 0.051(4) 0.086(5) 0.059(4) -0.038(4) 0.011(3) -0.003(4)
C33 0.022(2) 0.025(3) 0.035(3) 0.002(2) -0.004(2) 0.001(2)
C34 0.024(3) 0.031(3) 0.079(4) -0.007(3) 0.011(3) -0.004(2)
C35 0.026(3) 0.027(3) 0.062(4) -0.005(3) 0.007(3) -0.007(2)
C36 0.026(3) 0.037(3) 0.052(4) -0.007(2) -0.005(2) -0.001(2)
C37 0.029(3) 0.023(3) 0.049(4) 0.000(2) -0.007(2) 0.001(2)
C38 0.067(4) 0.033(3) 0.061(4) 0.011(3) -0.009(3) 0.002(3)
C39 0.064(4) 0.039(3) 0.058(4) 0.013(3) -0.014(3) 0.002(3)
C40 0.054(4) 0.045(4) 0.055(4) 0.000(3) -0.019(3) -0.001(3)

loop_
_atom_type_symbol
_atom_type_description
_atom_type_scat_dispersion_real
_atom_type_scat_dispersion_imag
_atom_type_scat_source
C C 0.0033 0.0016 'International Tables Vol C Tables 4.2.6.8 and 6.1.1.4'
H H 0.0000 0.0000 'International Tables Vol C Tables 4.2.6.8 and 6.1.1.4'
N N 0.0061 0.0033 'International Tables Vol C Tables 4.2.6.8 and 6.1.1.4'
O O 0.0106 0.0060 'International Tables Vol C Tables 4.2.6.8 and 6.1.1.4'
Si Si 0.0817 0.0704 'International Tables Vol C Tables 4.2.6.8 and 6.1.1.4'
Y Y -2.7962 3.5667 'International Tables Vol C Tables 4.2.6.8 and 6.1.1.4'

loop_
_geom_angle_atom_site_label_1
_geom_angle_atom_site_label_2
_geom_angle_atom_site_label_3
_geom_angle
N2 Y1 O1 93.88(11)
N2 Y1 C29 124.82(14)
O1 Y1 C29 94.41(14)
N2 Y1 C33 125.71(14)
O1 Y1 C33 86.88(13)
C29 Y1 C33 109.17(15)
N2 Y1 N1 67.63(12)
O1 Y1 N1 160.91(11)
C29 Y1 N1 100.07(14)
C33 Y1 N1 99.88(13)
C29 Si1 C31 111.2(3)
C29 Si1 C30 110.8(2)
C31 Si1 C30 109.9(3)
C29 Si1 C32 114.0(2)
C31 Si1 C32 103.6(3)
C30 Si1 C32 107.1(3)
C37 O1 C40 105.0(3)
C37 O1 Y1 126.2(3)
C40 O1 Y1 122.6(3)
C13 N1 C1 118.7(3)
C13 N1 Y1 117.1(3)
C1 N1 Y1 124.2(2)
C6 C1 C2 122.4(4)
C6 C1 N1 120.7(4)
C2 C1 N1 116.8(4)
C33 Si2 C35 110.8(2)
C33 Si2 C36 111.7(2)
C35 Si2 C36 107.4(2)
C33 Si2 C34 114.7(2)
C35 Si2 C34 105.5(2)
C36 Si2 C34 106.3(2)
C15 N2 C17 116.3(3)
C15 N2 Y1 121.8(3)
C17 N2 Y1 121.9(3)
C3 C2 C1 117.1(4)
C3 C2 C7 120.8(4)
C1 C2 C7 122.1(4)
C4 C3 C2 122.0(5)
C3 C4 C5 119.9(5)
C4 C5 C6 120.8(5)
C1 C6 C5 117.7(4)
C1 C6 C10 123.6(4)
C5 C6 C10 118.6(4)
C2 C7 C9 112.8(4)
C2 C7 C8 111.9(4)
C9 C7 C8 109.5(4)
C6 C10 C11 111.2(4)
C6 C10 C12 112.7(4)
C11 C10 C12 108.6(4)
N1 C13 C14 124.1(4)
N1 C13 C15 116.4(4)
C14 C13 C15 119.4(4)
C16 C15 N2 126.5(4)
C16 C15 C13 118.6(4)
N2 C15 C13 114.7(4)
C18 C17 C22 121.6(4)
C18 C17 N2 120.0(4)
C22 C17 N2 118.3(4)
C17 C18 C19 118.1(5)
C17 C18 C23 122.2(4)
C19 C18 C23 119.7(5)
C20 C19 C18 121.4(5)
C19 C20 C21 119.6(5)
C20 C21 C22 121.8(5)
C21 C22 C17 117.4(5)
C21 C22 C26 120.5(5)
C17 C22 C26 122.2(4)
C24 C23 C25 124.2(8)
C24 C23 C18 113.5(5)
C25 C23 C18 117.3(7)
C24 C23 C25' 103.8(6)
C25 C23 C25' 37.9(7)
C18 C23 C25' 109.6(5)
C22 C26 C28 113.2(4)
C22 C26 C27 112.3(4)
C28 C26 C27 108.9(4)
Si1 C29 Y1 139.9(2)
Si2 C33 Y1 121.1(2)
O1 C37 C38 107.2(4)
C37 C38 C39 104.7(4)
C40 C39 C38 103.9(5)
O1 C40 C39 104.0(4)

loop_
_geom_bond_atom_site_label_1
_geom_bond_atom_site_label_2
_geom_bond_distance
Y1 N2 2.288(3)
Y1 O1 2.356(3)
Y1 C29 2.374(5)
Y1 C33 2.421(4)
Y1 N1 2.476(3)
Si1 C29 1.841(5)
Si1 C31 1.867(7)
Si1 C30 1.875(5)
Si1 C32 1.876(6)
O1 C37 1.455(5)
O1 C40 1.459(6)
N1 C13 1.306(5)
N1 C1 1.461(5)
C1 C6 1.396(6)
C1 C2 1.397(6)
Si2 C33 1.831(4)
Si2 C35 1.869(5)
Si2 C36 1.875(5)
Si2 C34 1.881(5)
N2 C15 1.376(5)
N2 C17 1.445(5)
C2 C3 1.389(6)
C2 C7 1.522(7)
C3 C4 1.373(7)
C4 C5 1.376(7)
C5 C6 1.399(6)
C6 C10 1.515(6)
C7 C9 1.539(6)
C7 C8 1.539(7)
C10 C11 1.535(6)
C10 C12 1.542(6)
C13 C14 1.493(6)
C13 C15 1.497(6)
C15 C16 1.363(6)
C17 C18 1.400(6)
C17 C22 1.403(6)
C18 C19 1.401(6)
C18 C23 1.520(7)
C19 C20 1.372(7)
C20 C21 1.383(7)
C21 C22 1.401(6)
C22 C26 1.506(7)
C23 C24 1.475(7)
C23 C25 1.508(5)
C23 C25' 1.527(5)
C26 C28 1.530(6)
C26 C27 1.534(7)
C37 C38 1.498(7)
C38 C39 1.535(7)
C39 C40 1.489(7)
